data_7228298
loop_
_publ_author_name
'Mochida, Tomoyuki'
'Ishida, Mai'
'Tominaga, Takumi'
'Takahashi, Kazuyuki'
'Sakurai, Takahiro'
'Ohta, Hitoshi'

_publ_section_title
;
 Paramagnetic ionic plastic crystals containing the octamethylferrocenium
 cation: counteranion dependence of phase transitions and crystal
 structures
;
_journal_name_full 'Phys. Chem. Chem. Phys.'
_journal_paper_doi 10.1039/C7CP02746J
_journal_year 2017
_chemical_formula_sum 'C21 H26 F6 Fe N O4 S2'
_chemical_formula_weight 590.40
_space_group_crystal_system monoclinic
_space_group_IT_number 14
_space_group_name_Hall '-P 2yn'
_space_group_name_H-M_alt 'P 1 21/n 1'
_symmetry_space_group_name_Hall '-P 2yn'
_symmetry_space_group_name_H-M 'P 1 21/n 1'
_atom_sites_solution_hydrogens geom
_atom_sites_solution_primary direct
_atom_sites_solution_secondary difmap
_audit_update_record
;
2016-12-27 deposited with the CCDC.
2017-05-23 downloaded from the CCDC.
;
_cell_angle_alpha 90
_cell_angle_beta 102.995(3)
_cell_angle_gamma 90
_cell_formula_units_Z 4
_cell_length_a 8.917(2)
_cell_length_b 14.441(4)
_cell_length_c 19.074(5)
_cell_measurement_reflns_used 9931
_cell_measurement_temperature 100.(2)
_cell_measurement_theta_max 27.5285
_cell_measurement_theta_min 2.6064
_cell_volume 2393.3(11)
_computing_cell_refinement 'SAINT V8.37A (Bruker AXS Inc., 2015)'
_computing_data_reduction 'SAINT V8.37A (Bruker AXS Inc., 2015)'
_computing_structure_refinement 'SHELXL-2014/7 (Sheldrick, 2014)'
_computing_structure_solution 'XT, VERSION 2014/5'
_diffrn_ambient_temperature 100.(2)
_diffrn_detector_area_resol_mean 8.3333
_diffrn_measured_fraction_theta_full 0.994
_diffrn_measured_fraction_theta_max 0.994
_diffrn_measurement_device_type 'Bruker APEXII CCD area detector'
_diffrn_measurement_method 'phi an_diffrn_radiation_type'
_diffrn_radiation_monochromator 'Bruker Helios multilayer confocal mirror'
_diffrn_radiation_wavelength 0.71073
_diffrn_reflns_av_R_equivalents 0.0279
_diffrn_reflns_av_unetI/netI 0.0299
_diffrn_reflns_limit_h_max 11
_diffrn_reflns_limit_h_min -11
_diffrn_reflns_limit_k_max 17
_diffrn_reflns_limit_k_min -18
_diffrn_reflns_limit_l_max 21
_diffrn_reflns_limit_l_min -24
_diffrn_reflns_number 12869
_diffrn_reflns_theta_full 26.72
_diffrn_reflns_theta_max 26.72
_diffrn_reflns_theta_min 1.79
_exptl_absorpt_coefficient_mu 0.881
_exptl_absorpt_correction_T_max 0.94
_exptl_absorpt_correction_T_min 0.85
_exptl_absorpt_correction_type multi-scan
_exptl_absorpt_process_details
;
SADABS-2016/2 - Bruker AXS area detector scaling and absorption correction
;
_exptl_crystal_colour green
_exptl_crystal_density_diffrn 1.639
_exptl_crystal_density_method 'not measured'
_exptl_crystal_description block
_exptl_crystal_F_000 1212
_exptl_crystal_recrystallization_method 'Re-crystallisation from solvent'
_exptl_crystal_size_max 0.260
_exptl_crystal_size_mid 0.240
_exptl_crystal_size_min 0.070
_refine_diff_density_max 0.500
_refine_diff_density_min -0.386
_refine_ls_extinction_method none
_refine_ls_goodness_of_fit_ref 1.047
_refine_ls_hydrogen_treatment constr
_refine_ls_matrix_type full
_refine_ls_number_parameters 324
_refine_ls_number_reflns 5051
_refine_ls_number_restraints 0
_refine_ls_restrained_S_all 1.047
_refine_ls_R_factor_all 0.0271
_refine_ls_R_factor_gt 0.0260
_refine_ls_shift/su_max 0.002
_refine_ls_shift/su_mean 0.000
_refine_ls_structure_factor_coef Fsqd
_refine_ls_weighting_details 'w=1/[\s^2^(Fo^2^)+(0.0387P)^2^+1.1366P] where P=(Fo^2^+2Fc^2^)/3'
_refine_ls_weighting_scheme calc
_refine_ls_wR_factor_gt 0.0723
_refine_ls_wR_factor_ref 0.0734
_reflns_number_gt 4819
_reflns_number_total 5051
_reflns_threshold_expression 'I > 2\s(I)'
_cod_data_source_file c7cp02746j2.cif
_cod_data_source_block OMFring
_cod_depositor_comments
;
The following automatic conversions were performed:

'_exptl_absorpt_correction_type' value 'Multi-Scan' changed to
'multi-scan' according to
/home/data/users/saulius/crontab/automatic-downloads/rss-feeds/RSC/lib/dictionaries/cif_core.dic
dictionary named 'cif_core.dic' version 2.4.2 from 2011-04-26.

Automatic conversion script
Id: cif_fix_values 4973 2017-02-22 13:04:09Z antanas 
;
_cod_database_code 7228298

loop_
_space_group_symop_operation_xyz
'x, y, z'
'-x+1/2, y+1/2, -z+1/2'
'-x, -y, -z'
'x-1/2, -y-1/2, z-1/2'

loop_
_atom_site_type_symbol
_atom_site_label
_atom_site_fract_x
_atom_site_fract_y
_atom_site_fract_z
_atom_site_U_iso_or_equiv
_atom_site_adp_type
_atom_site_calc_flag
_atom_site_refinement_flags_adp
_atom_site_refinement_flags_posn
_atom_site_occupancy
O O4 0.43230(12) 0.79634(8) 0.70045(6) 0.0266(2) Uani d . . 1
Fe Fe1 1.01395(2) 0.73376(2) 0.46776(2) 0.01182(7) Uani d . . 1
S S1 0.86092(4) 0.85438(3) 0.79327(2) 0.02136(9) Uani d . . 1
S S2 0.58358(4) 0.82780(2) 0.69861(2) 0.01701(9) Uani d . . 1
F F4 0.79815(10) 0.98631(6) 0.65324(5) 0.02320(19) Uani d . . 1
F F2 0.77134(12) 1.01499(7) 0.83189(5) 0.0323(2) Uani d . . 1
F F5 0.48397(10) 0.98659(6) 0.73463(5) 0.0278(2) Uani d . . 1
F F1 0.96965(11) 1.02147(7) 0.78252(6) 0.0355(2) Uani d . . 1
F F3 0.69761(12) 1.09714(6) 0.70521(5) 0.0293(2) Uani d . . 1
C C8 0.89920(16) 0.86134(9) 0.46793(7) 0.0153(3) Uani d . . 1
C C6 1.06264(16) 0.82662(9) 0.39380(7) 0.0162(3) Uani d . . 1
H H6 1.1 0.8092 0.3528 0.019 Uiso calc U R 1
C C9 1.05423(16) 0.86939(9) 0.50945(7) 0.0151(3) Uani d . . 1
N N1 0.68830(14) 0.81914(8) 0.77700(6) 0.0184(2) Uani d . . 1
C C2 0.92012(15) 0.60460(9) 0.43250(7) 0.0151(3) Uani d . . 1
C C7 0.90424(16) 0.83565(9) 0.39587(7) 0.0158(3) Uani d . . 1
C C4 1.02679(16) 0.63781(9) 0.55261(7) 0.0159(3) Uani d . . 1
F F6 0.49409(11) 0.97714(7) 0.62189(5) 0.0304(2) Uani d . . 1
C C10 1.15595(16) 0.84799(9) 0.46314(7) 0.0159(3) Uani d . . 1
C C3 0.88481(15) 0.62532(9) 0.50053(7) 0.0146(3) Uani d . . 1
C C1 1.08390(16) 0.60418(9) 0.44329(8) 0.0159(3) Uani d . . 1
H H1 1.1395 0.5925 0.4071 0.019 Uiso calc U R 1
C C5 1.15074(16) 0.62399(9) 0.51691(8) 0.0164(3) Uani d . . 1
O O2 0.92288(14) 0.84350(10) 0.86896(6) 0.0348(3) Uani d . . 1
O O1 0.95146(13) 0.82641(8) 0.74410(7) 0.0301(3) Uani d . . 1
O O3 0.65002(13) 0.79796(8) 0.64082(6) 0.0260(2) Uani d . . 1
C C17 1.32818(16) 0.84813(10) 0.48176(8) 0.0208(3) Uani d . . 1
H H17A 1.3664 0.8037 0.451 0.031 Uiso calc U R 1
H H17B 1.3651 0.8305 0.5323 0.031 Uiso calc U R 1
H H17C 1.3658 0.9102 0.4741 0.031 Uiso calc U R 1
C C16 1.09978(17) 0.89587(10) 0.58727(8) 0.0200(3) Uani d . . 1
H H16A 1.1039 0.9635 0.5915 0.03 Uiso calc U R 1
H H16B 1.2013 0.8699 0.6086 0.03 Uiso calc U R 1
H H16C 1.0239 0.8716 0.6126 0.03 Uiso calc U R 1
C C13 1.04115(18) 0.66007(10) 0.63048(8) 0.0218(3) Uani d . . 1
H H13A 0.958 0.7022 0.6355 0.033 Uiso calc U R 1
H H13B 1.1407 0.6898 0.6497 0.033 Uiso calc U R 1
H H13C 1.0341 0.6028 0.6572 0.033 Uiso calc U R 1
C C14 0.77002(17) 0.82490(10) 0.33315(8) 0.0231(3) Uani d . . 1
H H14A 0.6838 0.7967 0.3494 0.035 Uiso calc U R 1
H H14B 0.7993 0.7851 0.2968 0.035 Uiso calc U R 1
H H14C 0.7392 0.8858 0.3122 0.035 Uiso calc U R 1
C C15 0.75603(17) 0.87929(10) 0.49434(8) 0.0213(3) Uani d . . 1
H H15A 0.7711 0.8584 0.5443 0.032 Uiso calc U R 1
H H15B 0.6698 0.8455 0.4643 0.032 Uiso calc U R 1
H H15C 0.7335 0.9458 0.4917 0.032 Uiso calc U R 1
C C18 0.83264(17) 0.98001(11) 0.77900(8) 0.0221(3) Uani d . . 1
C C19 0.72488(17) 1.00515(10) 0.70598(8) 0.0193(3) Uani d . . 1
C C11 0.80791(17) 0.58733(10) 0.36278(8) 0.0196(3) Uani d . . 1
H H11A 0.8502 0.6108 0.323 0.029 Uiso calc U R 1
H H11B 0.711 0.6192 0.3629 0.029 Uiso calc U R 1
H H11C 0.789 0.5207 0.3566 0.029 Uiso calc U R 1
C C21 1.31990(16) 0.62631(10) 0.55032(9) 0.0229(3) Uani d . . 1
H H21A 1.34 0.6717 0.5895 0.034 Uiso calc U R 1
H H21B 1.3765 0.6439 0.5139 0.034 Uiso calc U R 1
H H21C 1.3537 0.5649 0.5694 0.034 Uiso calc U R 1
C C20 0.56823(16) 0.95469(10) 0.68936(8) 0.0192(3) Uani d . . 1
C C12 0.72717(16) 0.63149(10) 0.51538(8) 0.0192(3) Uani d . . 1
H H12A 0.7282 0.6758 0.5544 0.029 Uiso calc U R 1
H H12B 0.6962 0.5704 0.5296 0.029 Uiso calc U R 1
H H12C 0.6539 0.6522 0.4719 0.029 Uiso calc U R 1

loop_
_atom_site_aniso_label
_atom_site_aniso_U_11
_atom_site_aniso_U_22
_atom_site_aniso_U_33
_atom_site_aniso_U_12
_atom_site_aniso_U_13
_atom_site_aniso_U_23
O4 0.0222(5) 0.0278(6) 0.0280(6) -0.0085(4) 0.0022(4) 0.0022(5)
Fe1 0.01266(11) 0.01072(11) 0.01263(11) 0.00041(6) 0.00398(8) 0.00075(6)
S1 0.01637(17) 0.0288(2) 0.01802(18) 0.00046(13) 0.00210(13) 0.00521(14)
S2 0.01954(17) 0.01602(16) 0.01507(17) -0.00237(12) 0.00305(13) 0.00065(12)
F4 0.0293(5) 0.0247(4) 0.0189(4) -0.0034(3) 0.0125(4) 0.0016(3)
F2 0.0461(6) 0.0327(5) 0.0202(5) -0.0080(4) 0.0118(4) -0.0102(4)
F5 0.0240(5) 0.0241(5) 0.0396(5) 0.0052(3) 0.0159(4) 0.0010(4)
F1 0.0269(5) 0.0418(6) 0.0355(6) -0.0187(4) 0.0021(4) -0.0002(4)
F3 0.0399(5) 0.0142(4) 0.0365(5) -0.0025(4) 0.0145(4) 0.0001(4)
C8 0.0174(6) 0.0119(6) 0.0172(7) 0.0012(5) 0.0051(5) 0.0018(5)
C6 0.0213(7) 0.0126(6) 0.0164(6) -0.0009(5) 0.0080(5) 0.0022(5)
C9 0.0192(7) 0.0101(6) 0.0165(7) 0.0003(5) 0.0048(5) 0.0011(5)
N1 0.0184(6) 0.0210(6) 0.0161(6) -0.0005(4) 0.0047(4) 0.0035(4)
C2 0.0180(7) 0.0105(6) 0.0175(7) -0.0009(5) 0.0054(5) -0.0001(5)
C7 0.0195(7) 0.0117(6) 0.0160(6) 0.0022(5) 0.0038(5) 0.0029(5)
C4 0.0191(6) 0.0114(6) 0.0171(7) 0.0010(5) 0.0040(5) 0.0037(5)
F6 0.0298(5) 0.0300(5) 0.0261(5) -0.0002(4) -0.0053(4) 0.0115(4)
C10 0.0183(7) 0.0110(6) 0.0196(7) -0.0017(5) 0.0067(5) 0.0005(5)
C3 0.0168(6) 0.0110(6) 0.0169(6) -0.0003(5) 0.0057(5) 0.0019(5)
C1 0.0180(6) 0.0110(6) 0.0204(7) 0.0013(5) 0.0077(5) 0.0004(5)
C5 0.0166(6) 0.0120(6) 0.0203(7) 0.0020(5) 0.0038(5) 0.0031(5)
O2 0.0264(6) 0.0521(8) 0.0215(6) -0.0038(5) -0.0036(5) 0.0113(5)
O1 0.0218(5) 0.0371(6) 0.0340(6) 0.0065(5) 0.0120(5) 0.0058(5)
O3 0.0376(6) 0.0231(5) 0.0191(5) -0.0022(5) 0.0099(5) -0.0038(4)
C17 0.0170(7) 0.0189(7) 0.0273(8) -0.0027(5) 0.0064(6) -0.0014(6)
C16 0.0261(7) 0.0166(6) 0.0173(7) -0.0018(5) 0.0048(5) -0.0024(5)
C13 0.0279(8) 0.0224(7) 0.0149(7) -0.0009(6) 0.0042(6) 0.0027(5)
C14 0.0238(7) 0.0233(7) 0.0192(7) 0.0044(6) -0.0016(6) 0.0012(5)
C15 0.0199(7) 0.0198(7) 0.0265(8) 0.0046(5) 0.0099(6) 0.0007(6)
C18 0.0210(7) 0.0267(7) 0.0191(7) -0.0086(6) 0.0058(6) -0.0039(6)
C19 0.0248(7) 0.0154(6) 0.0198(7) -0.0016(5) 0.0095(6) -0.0002(5)
C11 0.0221(7) 0.0182(6) 0.0178(7) -0.0016(5) 0.0032(5) -0.0029(5)
C21 0.0152(7) 0.0217(7) 0.0299(8) 0.0016(5) 0.0015(6) 0.0045(6)
C20 0.0197(7) 0.0189(7) 0.0187(7) 0.0020(5) 0.0034(5) 0.0040(5)
C12 0.0180(7) 0.0208(7) 0.0207(7) -0.0012(5) 0.0084(5) 0.0012(5)

loop_
_atom_type_symbol
_atom_type_description
_atom_type_scat_dispersion_real
_atom_type_scat_dispersion_imag
_atom_type_scat_source
C C 0.0033 0.0016 'International Tables Vol C Tables 4.2.6.8 and 6.1.1.4'
H H 0.0000 0.0000 'International Tables Vol C Tables 4.2.6.8 and 6.1.1.4'
F F 0.0171 0.0103 'International Tables Vol C Tables 4.2.6.8 and 6.1.1.4'
Fe Fe 0.3463 0.8444 'International Tables Vol C Tables 4.2.6.8 and 6.1.1.4'
N N 0.0061 0.0033 'International Tables Vol C Tables 4.2.6.8 and 6.1.1.4'
O O 0.0106 0.0060 'International Tables Vol C Tables 4.2.6.8 and 6.1.1.4'
S S 0.1246 0.1234 'International Tables Vol C Tables 4.2.6.8 and 6.1.1.4'

loop_
_geom_angle_atom_site_label_1
_geom_angle_atom_site_label_2
_geom_angle_atom_site_label_3
_geom_angle
C1 Fe1 C6 108.35(6)
C1 Fe1 C5 40.19(6)
C6 Fe1 C5 127.51(6)
C1 Fe1 C2 40.24(5)
C6 Fe1 C2 119.36(6)
C5 Fe1 C2 67.59(6)
C1 Fe1 C10 119.32(6)
C6 Fe1 C10 40.22(5)
C5 Fe1 C10 108.61(6)
C2 Fe1 C10 152.98(5)
C1 Fe1 C7 127.58(6)
C6 Fe1 C7 40.14(5)
C5 Fe1 C7 164.81(5)
C2 Fe1 C7 108.73(6)
C10 Fe1 C7 67.50(6)
C1 Fe1 C8 165.16(6)
C6 Fe1 C8 67.02(5)
C5 Fe1 C8 153.78(6)
C2 Fe1 C8 128.35(6)
C10 Fe1 C8 67.03(6)
C7 Fe1 C8 39.88(5)
C1 Fe1 C4 67.10(6)
C6 Fe1 C4 165.12(6)
C5 Fe1 C4 39.96(5)
C2 Fe1 C4 67.09(5)
C10 Fe1 C4 128.28(6)
C7 Fe1 C4 153.81(5)
C8 Fe1 C4 120.96(5)
C1 Fe1 C9 153.22(6)
C6 Fe1 C9 67.09(5)
C5 Fe1 C9 120.10(6)
C2 Fe1 C9 165.61(5)
C10 Fe1 C9 39.88(5)
C7 Fe1 C9 67.09(5)
C8 Fe1 C9 39.74(5)
C4 Fe1 C9 110.11(6)
C1 Fe1 C3 66.91(5)
C6 Fe1 C3 153.40(6)
C5 Fe1 C3 66.94(5)
C2 Fe1 C3 39.80(5)
C10 Fe1 C3 165.56(5)
C7 Fe1 C3 120.44(6)
C8 Fe1 C3 110.43(5)
C4 Fe1 C3 39.60(5)
C9 Fe1 C3 129.13(5)
O1 S1 O2 118.96(8)
O1 S1 N1 116.67(7)
O2 S1 N1 107.43(7)
O1 S1 C18 105.09(7)
O2 S1 C18 105.40(8)
N1 S1 C18 101.10(7)
O3 S2 O4 118.64(7)
O3 S2 N1 116.52(7)
O4 S2 N1 108.14(7)
O3 S2 C20 105.11(7)
O4 S2 C20 105.54(7)
N1 S2 C20 100.64(7)
C7 C8 C9 108.42(12)
C7 C8 C15 125.47(13)
C9 C8 C15 126.09(13)
C7 C8 Fe1 69.67(7)
C9 C8 Fe1 70.36(7)
C15 C8 Fe1 127.09(10)
C7 C6 C10 109.17(12)
C7 C6 Fe1 71.26(7)
C10 C6 Fe1 71.07(8)
C7 C6 H6 125.4
C10 C6 H6 125.4
Fe1 C6 H6 123.9
C10 C9 C8 107.86(12)
C10 C9 C16 126.66(13)
C8 C9 C16 125.49(12)
C10 C9 Fe1 69.29(7)
C8 C9 Fe1 69.89(7)
C16 C9 Fe1 126.49(9)
S2 N1 S1 120.10(8)
C1 C2 C3 107.21(12)
C1 C2 C11 125.86(12)
C3 C2 C11 126.92(12)
C1 C2 Fe1 68.62(7)
C3 C2 Fe1 71.12(7)
C11 C2 Fe1 125.04(9)
C6 C7 C8 107.13(12)
C6 C7 C14 125.88(13)
C8 C7 C14 126.92(13)
C6 C7 Fe1 68.60(7)
C8 C7 Fe1 70.45(8)
C14 C7 Fe1 128.38(10)
C3 C4 C5 107.92(12)
C3 C4 C13 125.42(13)
C5 C4 C13 126.66(13)
C3 C4 Fe1 70.41(8)
C5 C4 Fe1 69.09(7)
C13 C4 Fe1 126.64(10)
C6 C10 C9 107.41(12)
C6 C10 C17 124.95(13)
C9 C10 C17 127.64(13)
C6 C10 Fe1 68.71(7)
C9 C10 Fe1 70.84(7)
C17 C10 Fe1 126.10(10)
C2 C3 C4 108.29(12)
C2 C3 C12 126.15(12)
C4 C3 C12 125.56(13)
C2 C3 Fe1 69.07(7)
C4 C3 Fe1 69.99(7)
C12 C3 Fe1 127.38(9)
C5 C1 C2 109.18(12)
C5 C1 Fe1 71.04(7)
C2 C1 Fe1 71.14(7)
C5 C1 H1 125.4
C2 C1 H1 125.4
Fe1 C1 H1 124.0
C1 C5 C4 107.40(12)
C1 C5 C21 125.50(13)
C4 C5 C21 127.07(13)
C1 C5 Fe1 68.76(7)
C4 C5 Fe1 70.95(8)
C21 C5 Fe1 127.12(10)
C10 C17 H17A 109.5
C10 C17 H17B 109.5
H17A C17 H17B 109.5
C10 C17 H17C 109.5
H17A C17 H17C 109.5
H17B C17 H17C 109.5
C9 C16 H16A 109.5
C9 C16 H16B 109.5
H16A C16 H16B 109.5
C9 C16 H16C 109.5
H16A C16 H16C 109.5
H16B C16 H16C 109.5
C4 C13 H13A 109.5
C4 C13 H13B 109.5
H13A C13 H13B 109.5
C4 C13 H13C 109.5
H13A C13 H13C 109.5
H13B C13 H13C 109.5
C7 C14 H14A 109.5
C7 C14 H14B 109.5
H14A C14 H14B 109.5
C7 C14 H14C 109.5
H14A C14 H14C 109.5
H14B C14 H14C 109.5
C8 C15 H15A 109.5
C8 C15 H15B 109.5
H15A C15 H15B 109.5
C8 C15 H15C 109.5
H15A C15 H15C 109.5
H15B C15 H15C 109.5
F1 C18 F2 108.15(12)
F1 C18 C19 108.24(12)
F2 C18 C19 108.14(13)
F1 C18 S1 109.70(11)
F2 C18 S1 108.85(10)
C19 C18 S1 113.61(10)
F4 C19 F3 107.91(11)
F4 C19 C20 108.68(12)
F3 C19 C20 108.04(12)
F4 C19 C18 108.55(12)
F3 C19 C18 108.34(12)
C20 C19 C18 115.10(11)
C2 C11 H11A 109.5
C2 C11 H11B 109.5
H11A C11 H11B 109.5
C2 C11 H11C 109.5
H11A C11 H11C 109.5
H11B C11 H11C 109.5
C5 C21 H21A 109.5
C5 C21 H21B 109.5
H21A C21 H21B 109.5
C5 C21 H21C 109.5
H21A C21 H21C 109.5
H21B C21 H21C 109.5
F5 C20 F6 107.78(12)
F5 C20 C19 108.44(12)
F6 C20 C19 108.02(11)
F5 C20 S2 108.60(9)
F6 C20 S2 109.91(10)
C19 C20 S2 113.91(10)
C3 C12 H12A 109.5
C3 C12 H12B 109.5
H12A C12 H12B 109.5
C3 C12 H12C 109.5
H12A C12 H12C 109.5
H12B C12 H12C 109.5

loop_
_geom_bond_atom_site_label_1
_geom_bond_atom_site_label_2
_geom_bond_distance
O4 S2 1.4313(11)
Fe1 C1 2.0591(14)
Fe1 C6 2.0621(14)
Fe1 C5 2.0893(14)
Fe1 C2 2.0924(14)
Fe1 C10 2.0935(14)
Fe1 C7 2.0974(14)
Fe1 C8 2.1079(14)
Fe1 C4 2.1140(14)
Fe1 C9 2.1141(14)
Fe1 C3 2.1197(13)
S1 O1 1.4266(12)
S1 O2 1.4336(12)
S1 N1 1.5842(13)
S1 C18 1.8435(17)
S2 O3 1.4301(11)
S2 N1 1.5798(13)
S2 C20 1.8429(15)
F4 C19 1.3448(16)
F2 C18 1.3490(17)
F5 C20 1.3469(17)
F1 C18 1.3485(17)
F3 C19 1.3500(17)
C8 C7 1.4342(19)
C8 C9 1.4351(19)
C8 C15 1.4966(19)
C6 C7 1.4278(19)
C6 C10 1.429(2)
C6 H6 0.95
C9 C10 1.4349(19)
C9 C16 1.4977(19)
C2 C1 1.4284(19)
C2 C3 1.4341(19)
C2 C11 1.4944(19)
C7 C14 1.498(2)
C4 C3 1.4341(19)
C4 C5 1.4366(19)
C4 C13 1.497(2)
F6 C20 1.3476(17)
C10 C17 1.4966(19)
C3 C12 1.4976(19)
C1 C5 1.426(2)
C1 H1 0.95
C5 C21 1.500(2)
C17 H17A 0.98
C17 H17B 0.98
C17 H17C 0.98
C16 H16A 0.98
C16 H16B 0.98
C16 H16C 0.98
C13 H13A 0.98
C13 H13B 0.98
C13 H13C 0.98
C14 H14A 0.98
C14 H14B 0.98
C14 H14C 0.98
C15 H15A 0.98
C15 H15B 0.98
C15 H15C 0.98
C18 C19 1.547(2)
C19 C20 1.544(2)
C11 H11A 0.98
C11 H11B 0.98
C11 H11C 0.98
C21 H21A 0.98
C21 H21B 0.98
C21 H21C 0.98
C12 H12A 0.98
C12 H12B 0.98
C12 H12C 0.98
